data_1517690
loop_
_publ_author_name
'Xue-Qin Song'
'Ding-Ye Xing'
'Yao-Kun Lei'
'Meng-Meng Zhao'
'Guo-Quan Cheng'
'Xiao-Run Wang'
'Yun-Qiao Peng'

_publ_section_title
;
 Lanthanide coordination polymers constructed by a new semirigid bridging
 salicylamide ligand: Synthesis, supramolecular structure and luminescence
 properties
;
_journal_name_full
;
Inorganica Chimica Acta
;
_journal_page_first 113
_journal_page_last 122
_journal_volume 404
_journal_year 2013
_chemical_formula_sum 'C39 H48 N7 Nd O19'
_chemical_formula_weight 1063.08
_space_group_IT_number 2
_symmetry_cell_setting triclinic
_symmetry_space_group_name_Hall '-P 1'
_symmetry_space_group_name_H-M 'P -1'
_atom_sites_solution_hydrogens geom
_atom_sites_solution_primary direct
_atom_sites_solution_secondary difmap
_cell_angle_alpha 87.0720(10)
_cell_angle_beta 86.772(2)
_cell_angle_gamma 83.768(2)
_cell_formula_units_Z 2
_cell_length_a 8.9887(8)
_cell_length_b 11.8538(11)
_cell_length_c 21.5884(18)
_cell_measurement_reflns_used 6675
_cell_measurement_temperature 296(2)
_cell_measurement_theta_max 27.21
_cell_measurement_theta_min 2.28
_cell_volume 2280.7(3)
_computing_cell_refinement 'Bruker SMART'
_computing_data_collection 'Bruker SMART'
_computing_data_reduction 'Bruker SAINT'
_computing_molecular_graphics 'Bruker SHELXTL'
_computing_publication_material 'Bruker SHELXTL'
_computing_structure_refinement 'SHELXL-97 (Sheldrick, 1997)'
_computing_structure_solution 'SHELXS-97 (Sheldrick, 1990)'
_diffrn_ambient_temperature 296(2)
_diffrn_measured_fraction_theta_full 0.997
_diffrn_measured_fraction_theta_max 0.997
_diffrn_measurement_device_type 'CCD area detector'
_diffrn_measurement_method 'phi and omega scans'
_diffrn_radiation_monochromator graphite
_diffrn_radiation_source 'fine-focus sealed tube'
_diffrn_radiation_type MoK\a
_diffrn_radiation_wavelength 0.71073
_diffrn_reflns_av_R_equivalents 0.0193
_diffrn_reflns_av_sigmaI/netI 0.0334
_diffrn_reflns_limit_h_max 7
_diffrn_reflns_limit_h_min -10
_diffrn_reflns_limit_k_max 12
_diffrn_reflns_limit_k_min -14
_diffrn_reflns_limit_l_max 25
_diffrn_reflns_limit_l_min -25
_diffrn_reflns_number 12510
_diffrn_reflns_theta_full 25.00
_diffrn_reflns_theta_max 25.00
_diffrn_reflns_theta_min 1.73
_exptl_absorpt_coefficient_mu 1.222
_exptl_absorpt_correction_type none
_exptl_crystal_colour purple
_exptl_crystal_density_diffrn 1.548
_exptl_crystal_density_method 'not measured'
_exptl_crystal_description prisk
_exptl_crystal_F_000 1086
_exptl_crystal_size_max 0.29
_exptl_crystal_size_mid 0.21
_exptl_crystal_size_min 0.18
_refine_diff_density_max 1.077
_refine_diff_density_min -0.400
_refine_diff_density_rms 0.067
_refine_ls_extinction_method none
_refine_ls_goodness_of_fit_ref 1.040
_refine_ls_matrix_type full
_refine_ls_number_parameters 651
_refine_ls_number_reflns 8020
_refine_ls_number_restraints 0
_refine_ls_restrained_S_all 1.040
_refine_ls_R_factor_all 0.0365
_refine_ls_R_factor_gt 0.0320
_refine_ls_shift/su_max 0.001
_refine_ls_shift/su_mean 0.000
_refine_ls_structure_factor_coef Fsqd
_refine_ls_weighting_details 'calc w=1/[\s^2^(Fo^2^)+(0.0410P)^2^+1.7308P] where P=(Fo^2^+2Fc^2^)/3'
_refine_ls_weighting_scheme calc
_refine_ls_wR_factor_gt 0.0797
_refine_ls_wR_factor_ref 0.0828
_reflns_number_gt 7296
_reflns_number_total 8020
_reflns_threshold_expression >2sigma(I)
_cod_data_source_file ICA-2013-404-113-122-4.cif
_cod_data_source_block 5
_cod_original_sg_symbol_H-M P-1
_cod_database_code 1517690

loop_
_symmetry_equiv_pos_as_xyz
'x, y, z'
'-x, -y, -z'

loop_
_atom_site_label
_atom_site_type_symbol
_atom_site_fract_x
_atom_site_fract_y
_atom_site_fract_z
_atom_site_U_iso_or_equiv
_atom_site_adp_type
_atom_site_occupancy
_atom_site_symmetry_multiplicity
_atom_site_calc_flag
_atom_site_refinement_flags
_atom_site_disorder_assembly
_atom_site_disorder_group
Nd1 Nd 0.363723(19) 1.058787(13) 0.261506(8) 0.03750(7) Uani 1 1 d . . .
N1 N 0.3275(3) 0.8254(2) 0.10921(13) 0.0495(7) Uani 1 1 d . . .
H1 H 0.3013 0.7708 0.0889 0.059 Uiso 1 1 calc R . .
N2 N 0.6659(4) 0.8398(3) 0.11412(15) 0.0591(8) Uani 1 1 d . . .
N3 N 0.3172(4) 0.7773(2) 0.41275(13) 0.0528(8) Uani 1 1 d . . .
H3 H 0.3190 0.7089 0.4281 0.063 Uiso 1 1 calc R . .
N4 N 0.0089(4) 0.9142(3) 0.41309(17) 0.0685(9) Uani 1 1 d . . .
N5 N 0.4811(4) 1.1554(3) 0.37404(15) 0.0607(8) Uani 1 1 d . . .
N6 N 0.5388(4) 1.2118(3) 0.17750(16) 0.0571(8) Uani 1 1 d . . .
N7 N 0.1388(4) 1.2210(3) 0.19385(16) 0.0590(8) Uani 1 1 d . . .
O1 O 0.1937(2) 0.5243(2) -0.01072(11) 0.0555(6) Uani 1 1 d . . .
O2 O 0.3135(3) 0.9100(2) 0.19967(12) 0.0552(6) Uani 1 1 d . . .
O3 O 0.2617(3) 0.61284(19) 0.12311(11) 0.0513(6) Uani 1 1 d . . .
O4 O 0.3019(3) 0.5056(4) 0.50939(13) 0.0875(11) Uani 1 1 d . . .
O5 O 0.3872(3) 0.88878(19) 0.33199(11) 0.0532(6) Uani 1 1 d . . .
O6 O 0.2643(2) 0.57449(18) 0.37803(10) 0.0436(5) Uani 1 1 d . . .
O7 O 0.5598(3) 1.0776(3) 0.34644(14) 0.0698(8) Uani 1 1 d . . .
O8 O 0.3552(3) 1.1862(3) 0.35381(13) 0.0655(7) Uani 1 1 d . . .
O9 O 0.5259(5) 1.2022(4) 0.41682(17) 0.1098(14) Uani 1 1 d . . .
O10 O 0.5386(3) 1.2115(2) 0.23595(12) 0.0585(7) Uani 1 1 d . . .
O11 O 0.4530(3) 1.1502(2) 0.15469(12) 0.0638(7) Uani 1 1 d . . .
O12 O 0.6181(4) 1.2712(3) 0.14553(16) 0.0971(12) Uani 1 1 d . . .
O13 O 0.2095(3) 1.2513(2) 0.23800(13) 0.0601(7) Uani 1 1 d . . .
O14 O 0.1505(3) 1.1167(2) 0.18477(14) 0.0689(8) Uani 1 1 d . . .
O15 O 0.0641(4) 1.2899(3) 0.16148(16) 0.0834(9) Uani 1 1 d . . .
O16 O 0.1178(3) 1.0476(2) 0.31691(12) 0.0587(7) Uani 1 1 d . . .
H16C H 0.0966 0.9999 0.3459 0.070 Uiso 1 1 d R . .
H16D H 0.0444 1.0990 0.3146 0.070 Uiso 1 1 d R . .
O17 O 0.6131(3) 0.9626(2) 0.22180(12) 0.0514(6) Uani 1 1 d . . .
H17 H 0.6143 0.9235 0.1915 0.077 Uiso 1 1 d R . .
O18 O 0.8594(8) 0.1965(8) 0.3266(4) 0.127(3) Uani 0.651(12) 1 d P A 1
H18 H 0.7767 0.1729 0.3305 0.153 Uiso 0.651(12) 1 calc PR A 1
O19 O 0.7574(13) 0.2027(10) 0.0228(4) 0.139(5) Uani 0.566(15) 1 d P B 1
H19 H 0.7223 0.2170 0.0577 0.167 Uiso 0.566(15) 1 calc PR B 1
O18' O 0.9730(14) 0.2780(11) 0.3285(8) 0.127(6) Uani 0.349(12) 1 d P A 2
H18' H 1.0432 0.2697 0.3027 0.153 Uiso 0.349(12) 1 calc PR A 2
O19' O 0.861(3) 0.1057(17) 0.0647(10) 0.139(6) Uani 0.434(15) 1 d P B 2
H19' H 0.8195 0.1364 0.0951 0.167 Uiso 0.434(15) 1 calc PR B 2
C1 C 0.2948(3) 0.4961(3) 0.10791(14) 0.0383(7) Uani 1 1 d . . .
H1A H 0.2040 0.4640 0.0989 0.046 Uiso 1 1 calc R . .
H1B H 0.3413 0.4518 0.1421 0.046 Uiso 1 1 calc R . .
C2 C 0.4006(3) 0.4967(2) 0.05155(14) 0.0354(6) Uani 1 1 d . . .
C3 C 0.3463(3) 0.5124(3) -0.00769(15) 0.0384(7) Uani 1 1 d . . .
C4 C 0.5540(3) 0.4853(3) 0.05842(14) 0.0404(7) Uani 1 1 d . . .
H4 H 0.5902 0.4760 0.0981 0.048 Uiso 1 1 calc R . .
C5 C 0.1345(4) 0.5478(4) -0.07007(19) 0.0716(13) Uani 1 1 d . . .
H5A H 0.1741 0.6138 -0.0892 0.107 Uiso 1 1 calc R . .
H5B H 0.0273 0.5615 -0.0656 0.107 Uiso 1 1 calc R . .
H5C H 0.1619 0.4840 -0.0955 0.107 Uiso 1 1 calc R . .
C6 C 0.2797(4) 0.8327(3) 0.16810(15) 0.0402(7) Uani 1 1 d . . .
C7 C 0.1813(3) 0.7482(3) 0.19682(14) 0.0375(7) Uani 1 1 d . . .
C8 C 0.1752(3) 0.6397(3) 0.17558(14) 0.0382(7) Uani 1 1 d . . .
C9 C 0.0856(4) 0.5651(3) 0.20679(15) 0.0438(7) Uani 1 1 d . . .
H9 H 0.0838 0.4923 0.1929 0.053 Uiso 1 1 calc R . .
C10 C -0.0008(4) 0.5994(3) 0.25857(16) 0.0498(8) Uani 1 1 d . . .
H10 H -0.0629 0.5500 0.2789 0.060 Uiso 1 1 calc R . .
C11 C 0.0038(4) 0.7056(3) 0.28044(17) 0.0532(9) Uani 1 1 d . . .
H11 H -0.0537 0.7275 0.3158 0.064 Uiso 1 1 calc R . .
C12 C 0.0934(4) 0.7792(3) 0.24989(16) 0.0481(8) Uani 1 1 d . . .
H12 H 0.0957 0.8512 0.2648 0.058 Uiso 1 1 calc R . .
C13 C 0.4223(4) 0.9046(3) 0.07650(17) 0.0548(9) Uani 1 1 d . . .
H13A H 0.4231 0.9712 0.1008 0.066 Uiso 1 1 calc R . .
H13B H 0.3808 0.9292 0.0369 0.066 Uiso 1 1 calc R . .
C14 C 0.5801(4) 0.8504(3) 0.06566(16) 0.0516(9) Uani 1 1 d . . .
C15 C 0.6332(6) 0.8125(4) 0.00763(19) 0.0703(12) Uani 1 1 d . . .
H15 H 0.5716 0.8204 -0.0259 0.084 Uiso 1 1 calc R . .
C16 C 0.7792(6) 0.7630(4) 0.0009(2) 0.0820(14) Uani 1 1 d . . .
H16 H 0.8167 0.7374 -0.0375 0.098 Uiso 1 1 calc R . .
C17 C 0.8683(6) 0.7517(4) 0.0502(3) 0.0825(14) Uani 1 1 d . . .
H17A H 0.9671 0.7191 0.0464 0.099 Uiso 1 1 calc R . .
C18 C 0.8057(5) 0.7906(4) 0.1060(2) 0.0736(12) Uani 1 1 d . . .
H18A H 0.8651 0.7818 0.1402 0.088 Uiso 1 1 calc R . .
C19 C 0.2103(4) 0.4662(3) 0.39438(15) 0.0429(7) Uani 1 1 d . C .
H19A H 0.2928 0.4103 0.4052 0.051 Uiso 1 1 calc R . .
H19B H 0.1615 0.4396 0.3598 0.051 Uiso 1 1 calc R . .
C20 C 0.1011(3) 0.4840(3) 0.44880(14) 0.0384(7) Uani 1 1 d . . .
C21 C 0.1517(4) 0.5018(3) 0.50671(16) 0.0489(8) Uani 1 1 d . . .
C22 C -0.0497(4) 0.4829(3) 0.44260(16) 0.0497(8) Uani 1 1 d . . .
H22 H -0.0846 0.4718 0.4039 0.060 Uiso 1 1 calc R . .
C23 C 0.3607(16) 0.525(3) 0.5679(6) 0.083(5) Uani 0.66(6) 1 d P C 1
H23A H 0.3132 0.5957 0.5831 0.124 Uiso 0.66(6) 1 calc PR C 1
H23B H 0.4668 0.5292 0.5624 0.124 Uiso 0.66(6) 1 calc PR C 1
H23C H 0.3414 0.4643 0.5972 0.124 Uiso 0.66(6) 1 calc PR C 1
C23' C 0.366(3) 0.457(7) 0.5656(14) 0.081(10) Uani 0.34(6) 1 d P C 2
H23D H 0.3276 0.5022 0.5998 0.121 Uiso 0.34(6) 1 calc PR C 2
H23E H 0.4728 0.4556 0.5616 0.121 Uiso 0.34(6) 1 calc PR C 2
H23F H 0.3392 0.3811 0.5729 0.121 Uiso 0.34(6) 1 calc PR C 2
C24 C 0.3728(4) 0.7926(3) 0.35491(15) 0.0417(7) Uani 1 1 d . . .
C25 C 0.4248(3) 0.6891(3) 0.31963(14) 0.0367(7) Uani 1 1 d . . .
C26 C 0.3708(3) 0.5824(3) 0.33090(14) 0.0359(7) Uani 1 1 d . . .
C27 C 0.4258(3) 0.4915(3) 0.29489(15) 0.0407(7) Uani 1 1 d . . .
H27 H 0.3897 0.4212 0.3023 0.049 Uiso 1 1 calc R . .
C28 C 0.5343(4) 0.5061(3) 0.24819(15) 0.0457(8) Uani 1 1 d . . .
H28 H 0.5716 0.4449 0.2245 0.055 Uiso 1 1 calc R . .
C29 C 0.5880(4) 0.6096(3) 0.23625(16) 0.0508(9) Uani 1 1 d . . .
H29 H 0.6607 0.6187 0.2045 0.061 Uiso 1 1 calc R . .
C30 C 0.5330(4) 0.6999(3) 0.27174(16) 0.0461(8) Uani 1 1 d . . .
H30 H 0.5693 0.7699 0.2634 0.055 Uiso 1 1 calc R . .
C31 C 0.2537(5) 0.8689(3) 0.45168(18) 0.0617(10) Uani 1 1 d . . .
H31A H 0.2775 0.9411 0.4327 0.074 Uiso 1 1 calc R . .
H31B H 0.2973 0.8594 0.4919 0.074 Uiso 1 1 calc R . .
C32 C 0.0862(5) 0.8690(3) 0.45988(18) 0.0577(10) Uani 1 1 d . . .
C33 C 0.0198(7) 0.8221(4) 0.5127(2) 0.0843(16) Uani 1 1 d . . .
H33 H 0.0768 0.7922 0.5454 0.101 Uiso 1 1 calc R . .
C34 C -0.1340(8) 0.8208(5) 0.5156(3) 0.102(2) Uani 1 1 d . . .
H34 H -0.1820 0.7893 0.5506 0.123 Uiso 1 1 calc R . .
C35 C -0.2143(7) 0.8655(5) 0.4677(3) 0.1007(19) Uani 1 1 d . . .
H35 H -0.3178 0.8647 0.4688 0.121 Uiso 1 1 calc R . .
C36 C -0.1399(6) 0.9120(5) 0.4174(3) 0.0887(15) Uani 1 1 d . . .
H36 H -0.1953 0.9436 0.3845 0.106 Uiso 1 1 calc R . .
C37 C 0.7620(6) 0.9818(5) 0.2337(3) 0.0994(19) Uani 1 1 d . . .
H37A H 0.7604 1.0293 0.2685 0.149 Uiso 1 1 calc R . .
H37B H 0.8066 1.0187 0.1977 0.149 Uiso 1 1 calc R . .
H37C H 0.8197 0.9105 0.2428 0.149 Uiso 1 1 calc R . .
C38 C 0.845(5) 0.307(2) 0.298(2) 0.104(7) Uani 0.651(12) 1 d P A 1
H38A H 0.7582 0.3500 0.3161 0.156 Uiso 0.651(12) 1 calc PR A 1
H38B H 0.8357 0.3020 0.2546 0.156 Uiso 0.651(12) 1 calc PR A 1
H38C H 0.9329 0.3433 0.3053 0.156 Uiso 0.651(12) 1 calc PR A 1
C39 C 0.860(4) 0.099(3) 0.0260(19) 0.201(13) Uani 0.566(15) 1 d P B 1
H39A H 0.9354 0.1066 0.0549 0.301 Uiso 0.566(15) 1 calc PR B 1
H39B H 0.9073 0.0851 -0.0143 0.301 Uiso 0.566(15) 1 calc PR B 1
H39C H 0.8056 0.0359 0.0396 0.301 Uiso 0.566(15) 1 calc PR B 1
C38' C 0.835(9) 0.271(4) 0.299(4) 0.104(12) Uani 0.349(12) 1 d P A 2
H38D H 0.7725 0.2260 0.3253 0.156 Uiso 0.349(12) 1 calc PR A 2
H38E H 0.8559 0.2375 0.2599 0.156 Uiso 0.349(12) 1 calc PR A 2
H38F H 0.7847 0.3465 0.2932 0.156 Uiso 0.349(12) 1 calc PR A 2
C39' C 0.986(4) 0.031(3) 0.0835(12) 0.201(14) Uani 0.434(15) 1 d P B 2
H39D H 1.0625 0.0737 0.0960 0.301 Uiso 0.434(15) 1 calc PR B 2
H39E H 1.0240 -0.0150 0.0495 0.301 Uiso 0.434(15) 1 calc PR B 2
H39F H 0.9548 -0.0177 0.1178 0.301 Uiso 0.434(15) 1 calc PR B 2

loop_
_atom_site_aniso_label
_atom_site_aniso_U_11
_atom_site_aniso_U_22
_atom_site_aniso_U_33
_atom_site_aniso_U_23
_atom_site_aniso_U_13
_atom_site_aniso_U_12
Nd1 0.04740(11) 0.02826(10) 0.03698(11) -0.00197(7) 0.00187(7) -0.00646(7)
N1 0.0651(19) 0.0442(16) 0.0420(16) -0.0066(12) 0.0018(14) -0.0187(14)
N2 0.069(2) 0.057(2) 0.0499(18) -0.0049(15) 0.0094(16) -0.0064(16)
N3 0.075(2) 0.0360(15) 0.0428(16) -0.0002(12) 0.0126(14) 0.0043(14)
N4 0.074(2) 0.068(2) 0.061(2) -0.0041(18) 0.0192(18) -0.0049(18)
N5 0.069(2) 0.069(2) 0.0467(18) -0.0117(16) -0.0026(16) -0.0171(18)
N6 0.071(2) 0.0380(16) 0.060(2) 0.0071(15) 0.0140(17) -0.0058(15)
N7 0.065(2) 0.0494(19) 0.061(2) 0.0095(16) -0.0094(17) -0.0016(15)
O1 0.0325(12) 0.0845(19) 0.0482(14) 0.0086(13) -0.0033(10) -0.0050(12)
O2 0.0730(17) 0.0413(13) 0.0535(15) -0.0123(11) 0.0048(12) -0.0151(12)
O3 0.0698(16) 0.0377(13) 0.0462(13) -0.0118(10) 0.0207(12) -0.0119(11)
O4 0.0374(14) 0.176(4) 0.0519(16) -0.0087(19) -0.0002(12) -0.0230(18)
O5 0.0711(16) 0.0340(13) 0.0516(14) 0.0056(11) 0.0070(12) -0.0013(11)
O6 0.0472(13) 0.0389(12) 0.0431(12) -0.0020(10) 0.0160(10) -0.0070(10)
O7 0.0780(19) 0.0652(18) 0.0647(18) -0.0091(15) -0.0142(15) 0.0083(15)
O8 0.0560(16) 0.086(2) 0.0558(16) -0.0257(14) 0.0009(13) -0.0037(14)
O9 0.112(3) 0.144(4) 0.082(2) -0.052(2) -0.031(2) -0.015(3)
O10 0.0715(17) 0.0500(15) 0.0561(16) -0.0036(12) 0.0059(13) -0.0203(13)
O11 0.088(2) 0.0545(16) 0.0487(15) 0.0015(12) -0.0017(14) -0.0097(15)
O12 0.129(3) 0.071(2) 0.088(2) 0.0165(18) 0.041(2) -0.033(2)
O13 0.0680(17) 0.0492(15) 0.0631(17) -0.0041(13) -0.0139(14) -0.0006(12)
O14 0.085(2) 0.0517(17) 0.0722(19) 0.0015(14) -0.0229(15) -0.0104(14)
O15 0.098(2) 0.0652(19) 0.085(2) 0.0167(17) -0.0346(19) 0.0064(17)
O16 0.0513(14) 0.0510(15) 0.0693(17) 0.0094(13) 0.0124(12) 0.0013(11)
O17 0.0528(14) 0.0481(14) 0.0524(14) -0.0065(11) 0.0051(11) -0.0026(11)
O18 0.080(5) 0.110(7) 0.190(9) 0.003(6) -0.004(5) -0.004(4)
O19 0.183(10) 0.123(9) 0.117(7) -0.030(6) -0.003(6) -0.031(7)
O18' 0.080(9) 0.110(11) 0.190(15) 0.003(9) -0.004(8) -0.004(7)
O19' 0.183(17) 0.123(11) 0.117(12) -0.030(11) -0.003(12) -0.031(10)
C1 0.0407(17) 0.0355(16) 0.0387(17) -0.0050(13) 0.0049(13) -0.0056(13)
C2 0.0380(16) 0.0318(15) 0.0362(16) -0.0038(12) 0.0036(12) -0.0043(12)
C3 0.0320(15) 0.0398(17) 0.0425(17) 0.0017(14) -0.0016(13) -0.0018(13)
C4 0.0406(17) 0.0480(19) 0.0327(16) -0.0003(14) -0.0032(13) -0.0054(14)
C5 0.040(2) 0.112(4) 0.063(3) 0.020(2) -0.0144(18) -0.011(2)
C6 0.0444(18) 0.0330(16) 0.0432(18) -0.0051(14) -0.0058(14) -0.0010(13)
C7 0.0368(16) 0.0378(17) 0.0375(16) -0.0057(13) -0.0035(13) 0.0009(13)
C8 0.0385(16) 0.0407(17) 0.0351(16) -0.0058(13) 0.0005(13) -0.0026(13)
C9 0.0451(18) 0.0419(18) 0.0450(18) -0.0063(14) 0.0036(14) -0.0077(14)
C10 0.0442(19) 0.055(2) 0.049(2) -0.0022(16) 0.0090(15) -0.0080(16)
C11 0.047(2) 0.062(2) 0.049(2) -0.0121(17) 0.0116(16) -0.0022(17)
C12 0.0473(19) 0.048(2) 0.048(2) -0.0154(16) 0.0028(15) -0.0007(15)
C13 0.076(3) 0.045(2) 0.045(2) 0.0043(16) -0.0004(18) -0.0165(18)
C14 0.071(2) 0.0409(19) 0.043(2) 0.0007(15) 0.0112(18) -0.0184(17)
C15 0.102(4) 0.060(3) 0.051(2) -0.0039(19) 0.010(2) -0.024(2)
C16 0.102(4) 0.071(3) 0.071(3) -0.018(2) 0.036(3) -0.009(3)
C17 0.084(3) 0.070(3) 0.089(4) -0.007(3) 0.026(3) -0.001(2)
C18 0.075(3) 0.074(3) 0.070(3) -0.009(2) 0.010(2) 0.000(2)
C19 0.0415(17) 0.0437(18) 0.0434(18) 0.0000(14) 0.0052(14) -0.0088(14)
C20 0.0356(16) 0.0415(17) 0.0381(16) 0.0013(13) 0.0044(13) -0.0082(13)
C21 0.0319(16) 0.072(2) 0.0435(19) 0.0000(17) 0.0017(14) -0.0106(16)
C22 0.0430(19) 0.073(2) 0.0352(17) -0.0004(16) -0.0003(14) -0.0158(17)
C23 0.045(5) 0.144(16) 0.064(5) -0.007(8) -0.015(4) -0.027(7)
C23' 0.036(7) 0.14(3) 0.063(10) -0.002(16) -0.012(6) -0.001(13)
C24 0.0439(18) 0.0360(17) 0.0432(18) 0.0037(14) 0.0008(14) 0.0003(13)
C25 0.0353(16) 0.0353(16) 0.0374(16) 0.0023(13) 0.0020(13) 0.0020(12)
C26 0.0322(15) 0.0412(17) 0.0325(15) 0.0018(13) 0.0009(12) 0.0017(12)
C27 0.0391(17) 0.0399(17) 0.0423(17) -0.0024(14) 0.0016(14) -0.0022(13)
C28 0.0449(18) 0.047(2) 0.0428(18) -0.0063(15) 0.0059(14) 0.0056(15)
C29 0.0472(19) 0.054(2) 0.047(2) 0.0045(16) 0.0157(15) 0.0031(16)
C30 0.0467(19) 0.0405(18) 0.0480(19) 0.0086(15) 0.0109(15) -0.0024(14)
C31 0.090(3) 0.046(2) 0.046(2) -0.0122(17) 0.008(2) 0.002(2)
C32 0.085(3) 0.0373(19) 0.047(2) -0.0079(16) 0.023(2) -0.0002(18)
C33 0.117(4) 0.057(3) 0.069(3) 0.003(2) 0.042(3) 0.010(3)
C34 0.122(5) 0.066(3) 0.108(5) -0.005(3) 0.073(4) -0.006(3)
C35 0.087(4) 0.085(4) 0.126(5) -0.022(4) 0.049(4) -0.013(3)
C36 0.083(4) 0.092(4) 0.089(4) -0.012(3) 0.017(3) -0.004(3)
C37 0.066(3) 0.127(5) 0.105(4) -0.044(4) -0.017(3) 0.016(3)
C38 0.084(10) 0.057(15) 0.170(13) 0.006(14) -0.019(9) -0.006(10)
C39 0.23(3) 0.19(3) 0.20(3) -0.01(2) -0.07(3) -0.10(3)
C38' 0.084(18) 0.06(3) 0.17(3) 0.01(3) -0.019(16) -0.01(2)
C39' 0.23(3) 0.19(3) 0.20(3) -0.01(2) -0.07(2) -0.10(3)

loop_
_atom_type_symbol
_atom_type_description
_atom_type_scat_dispersion_real
_atom_type_scat_dispersion_imag
_atom_type_scat_source
C C 0.0033 0.0016 'International Tables Vol C Tables 4.2.6.8 and 6.1.1.4'
H H 0.0000 0.0000 'International Tables Vol C Tables 4.2.6.8 and 6.1.1.4'
N N 0.0061 0.0033 'International Tables Vol C Tables 4.2.6.8 and 6.1.1.4'
O O 0.0106 0.0060 'International Tables Vol C Tables 4.2.6.8 and 6.1.1.4'
Nd Nd -0.1943 3.0179 'International Tables Vol C Tables 4.2.6.8 and 6.1.1.4'

loop_
_geom_angle_atom_site_label_1
_geom_angle_atom_site_label_2
_geom_angle_atom_site_label_3
_geom_angle
_geom_angle_site_symmetry_1
_geom_angle_site_symmetry_3
O2 Nd1 O5 75.74(9) . .
O2 Nd1 O16 88.99(9) . .
O5 Nd1 O16 72.82(8) . .
O2 Nd1 O17 72.67(9) . .
O5 Nd1 O17 79.51(8) . .
O16 Nd1 O17 149.90(8) . .
O2 Nd1 O10 128.42(9) . .
O5 Nd1 O10 131.32(9) . .
O16 Nd1 O10 136.39(9) . .
O17 Nd1 O10 72.01(8) . .
O2 Nd1 O8 160.22(9) . .
O5 Nd1 O8 90.42(9) . .
O16 Nd1 O8 73.24(9) . .
O17 Nd1 O8 119.23(9) . .
O10 Nd1 O8 71.35(9) . .
O2 Nd1 O13 114.84(9) . .
O5 Nd1 O13 145.05(9) . .
O16 Nd1 O13 74.15(9) . .
O17 Nd1 O13 135.02(9) . .
O10 Nd1 O13 70.08(9) . .
O8 Nd1 O13 69.26(9) . .
O2 Nd1 O14 66.25(9) . .
O5 Nd1 O14 126.56(9) . .
O16 Nd1 O14 70.47(9) . .
O17 Nd1 O14 119.98(9) . .
O10 Nd1 O14 101.93(9) . .
O8 Nd1 O14 113.87(9) . .
O13 Nd1 O14 48.68(9) . .
O2 Nd1 O11 83.23(9) . .
O5 Nd1 O11 145.51(8) . .
O16 Nd1 O11 134.46(9) . .
O17 Nd1 O11 68.17(9) . .
O10 Nd1 O11 49.06(9) . .
O8 Nd1 O11 115.36(9) . .
O13 Nd1 O11 68.96(9) . .
O14 Nd1 O11 65.32(10) . .
O2 Nd1 O7 134.00(9) . .
O5 Nd1 O7 68.99(9) . .
O16 Nd1 O7 107.10(9) . .
O17 Nd1 O7 72.68(9) . .
O10 Nd1 O7 65.27(9) . .
O8 Nd1 O7 48.32(9) . .
O13 Nd1 O7 110.99(9) . .
O14 Nd1 O7 159.67(9) . .
O11 Nd1 O7 110.38(10) . .
C6 N1 C13 124.0(3) . .
C6 N1 H1 118.0 . .
C13 N1 H1 118.0 . .
C14 N2 C18 117.9(4) . .
C24 N3 C31 124.2(3) . .
C24 N3 H3 117.9 . .
C31 N3 H3 117.9 . .
C32 N4 C36 117.8(4) . .
O9 N5 O8 120.8(4) . .
O9 N5 O7 122.3(4) . .
O8 N5 O7 116.8(3) . .
O12 N6 O11 122.5(4) . .
O12 N6 O10 120.4(4) . .
O11 N6 O10 117.0(3) . .
O15 N7 O14 121.8(4) . .
O15 N7 O13 121.5(3) . .
O14 N7 O13 116.6(3) . .
C3 O1 C5 117.4(3) . .
C6 O2 Nd1 176.9(2) . .
C8 O3 C1 119.6(2) . .
C21 O4 C23 118.6(6) . .
C21 O4 C23' 115.2(14) . .
C23 O4 C23' 32.7(17) . .
C24 O5 Nd1 161.3(2) . .
C26 O6 C19 119.5(2) . .
N5 O7 Nd1 95.0(2) . .
N5 O8 Nd1 99.8(2) . .
N6 O10 Nd1 98.5(2) . .
N6 O11 Nd1 95.1(2) . .
N7 O13 Nd1 97.6(2) . .
N7 O14 Nd1 96.2(2) . .
Nd1 O16 H16C 126.8 . .
Nd1 O16 H16D 124.3 . .
H16C O16 H16D 108.1 . .
C37 O17 Nd1 130.9(3) . .
C37 O17 H17 109.5 . .
Nd1 O17 H17 118.1 . .
C38 O18 H18 109.5 . .
C39 O19 H19 109.5 . .
C38' O18' H18' 109.5 . .
C39' O19' H19' 109.5 . .
O3 C1 C2 105.6(2) . .
O3 C1 H1A 110.6 . .
C2 C1 H1A 110.6 . .
O3 C1 H1B 110.6 . .
C2 C1 H1B 110.6 . .
H1A C1 H1B 108.8 . .
C4 C2 C3 119.4(3) . .
C4 C2 C1 119.9(3) . .
C3 C2 C1 120.7(3) . .
O1 C3 C4 124.7(3) . 2_665
O1 C3 C2 116.0(3) . .
C4 C3 C2 119.3(3) 2_665 .
C3 C4 C2 121.3(3) 2_665 .
C3 C4 H4 119.4 2_665 .
C2 C4 H4 119.4 . .
O1 C5 H5A 109.5 . .
O1 C5 H5B 109.5 . .
H5A C5 H5B 109.5 . .
O1 C5 H5C 109.5 . .
H5A C5 H5C 109.5 . .
H5B C5 H5C 109.5 . .
O2 C6 N1 120.9(3) . .
O2 C6 C7 119.5(3) . .
N1 C6 C7 119.7(3) . .
C8 C7 C12 118.0(3) . .
C8 C7 C6 124.6(3) . .
C12 C7 C6 117.4(3) . .
O3 C8 C9 123.0(3) . .
O3 C8 C7 116.3(3) . .
C9 C8 C7 120.7(3) . .
C10 C9 C8 119.6(3) . .
C10 C9 H9 120.2 . .
C8 C9 H9 120.2 . .
C11 C10 C9 120.8(3) . .
C11 C10 H10 119.6 . .
C9 C10 H10 119.6 . .
C12 C11 C10 119.7(3) . .
C12 C11 H11 120.1 . .
C10 C11 H11 120.1 . .
C11 C12 C7 121.3(3) . .
C11 C12 H12 119.4 . .
C7 C12 H12 119.4 . .
N1 C13 C14 111.3(3) . .
N1 C13 H13A 109.4 . .
C14 C13 H13A 109.4 . .
N1 C13 H13B 109.4 . .
C14 C13 H13B 109.4 . .
H13A C13 H13B 108.0 . .
N2 C14 C15 121.7(4) . .
N2 C14 C13 116.7(3) . .
C15 C14 C13 121.6(4) . .
C16 C15 C14 118.6(5) . .
C16 C15 H15 120.7 . .
C14 C15 H15 120.7 . .
C17 C16 C15 120.2(4) . .
C17 C16 H16 119.9 . .
C15 C16 H16 119.9 . .
C16 C17 C18 117.1(5) . .
C16 C17 H17A 121.4 . .
C18 C17 H17A 121.4 . .
N2 C18 C17 124.4(5) . .
N2 C18 H18A 117.8 . .
C17 C18 H18A 117.8 . .
O6 C19 C20 106.8(3) . .
O6 C19 H19A 110.4 . .
C20 C19 H19A 110.4 . .
O6 C19 H19B 110.4 . .
C20 C19 H19B 110.4 . .
H19A C19 H19B 108.6 . .
C22 C20 C21 118.9(3) . .
C22 C20 C19 121.0(3) . .
C21 C20 C19 120.1(3) . .
O4 C21 C20 116.0(3) . .
O4 C21 C22 124.0(3) . 2_566
C20 C21 C22 119.9(3) . 2_566
C20 C22 C21 121.2(3) . 2_566
C20 C22 H22 119.4 . .
C21 C22 H22 119.4 2_566 .
O4 C23 H23A 109.5 . .
O4 C23 H23B 109.5 . .
O4 C23 H23C 109.5 . .
O4 C23' H23D 109.5 . .
O4 C23' H23E 109.5 . .
H23D C23' H23E 109.5 . .
O4 C23' H23F 109.5 . .
H23D C23' H23F 109.5 . .
H23E C23' H23F 109.5 . .
O5 C24 N3 121.3(3) . .
O5 C24 C25 121.0(3) . .
N3 C24 C25 117.6(3) . .
C30 C25 C26 117.9(3) . .
C30 C25 C24 117.2(3) . .
C26 C25 C24 124.8(3) . .
O6 C26 C27 123.2(3) . .
O6 C26 C25 116.6(3) . .
C27 C26 C25 120.3(3) . .
C28 C27 C26 119.7(3) . .
C28 C27 H27 120.1 . .
C26 C27 H27 120.1 . .
C29 C28 C27 120.9(3) . .
C29 C28 H28 119.5 . .
C27 C28 H28 119.5 . .
C28 C29 C30 119.4(3) . .
C28 C29 H29 120.3 . .
C30 C29 H29 120.3 . .
C29 C30 C25 121.8(3) . .
C29 C30 H30 119.1 . .
C25 C30 H30 119.1 . .
N3 C31 C32 110.5(3) . .
N3 C31 H31A 109.6 . .
C32 C31 H31A 109.6 . .
N3 C31 H31B 109.6 . .
C32 C31 H31B 109.6 . .
H31A C31 H31B 108.1 . .
N4 C32 C33 122.6(5) . .
N4 C32 C31 115.8(3) . .
C33 C32 C31 121.5(4) . .
C32 C33 C34 118.2(5) . .
C32 C33 H33 120.9 . .
C34 C33 H33 120.9 . .
C35 C34 C33 119.8(5) . .
C35 C34 H34 120.1 . .
C33 C34 H34 120.1 . .
C34 C35 C36 118.3(6) . .
C34 C35 H35 120.8 . .
C36 C35 H35 120.8 . .
N4 C36 C35 123.3(6) . .
N4 C36 H36 118.4 . .
C35 C36 H36 118.4 . .
O17 C37 H37A 109.5 . .
O17 C37 H37B 109.5 . .
H37A C37 H37B 109.5 . .
O17 C37 H37C 109.5 . .
H37A C37 H37C 109.5 . .
H37B C37 H37C 109.5 . .
O18' C38' H38D 109.5 . .
O18' C38' H38E 109.5 . .
H38D C38' H38E 109.5 . .
O18' C38' H38F 109.5 . .
H38D C38' H38F 109.5 . .
H38E C38' H38F 109.5 . .
O19' C39' H39D 109.5 . .
O19' C39' H39E 109.5 . .
H39D C39' H39E 109.5 . .
O19' C39' H39F 109.5 . .
H39D C39' H39F 109.5 . .
H39E C39' H39F 109.5 . .

loop_
_geom_bond_atom_site_label_1
_geom_bond_atom_site_label_2
_geom_bond_distance
_geom_bond_site_symmetry_2
Nd1 O2 2.361(2) .
Nd1 O5 2.460(2) .
Nd1 O16 2.467(2) .
Nd1 O17 2.527(2) .
Nd1 O10 2.544(2) .
Nd1 O8 2.554(3) .
Nd1 O13 2.581(3) .
Nd1 O14 2.616(3) .
Nd1 O11 2.620(3) .
Nd1 O7 2.648(3) .
N1 C6 1.323(4) .
N1 C13 1.465(4) .
N1 H1 0.8600 .
N2 C14 1.327(5) .
N2 C18 1.334(5) .
N3 C24 1.330(4) .
N3 C31 1.454(4) .
N3 H3 0.8600 .
N4 C32 1.317(5) .
N4 C36 1.338(6) .
N5 O9 1.210(4) .
N5 O8 1.246(4) .
N5 O7 1.255(4) .
N6 O12 1.218(4) .
N6 O11 1.253(4) .
N6 O10 1.262(4) .
N7 O15 1.217(4) .
N7 O14 1.255(4) .
N7 O13 1.263(4) .
O1 C3 1.369(4) .
O1 C5 1.418(4) .
O2 C6 1.243(4) .
O3 C8 1.368(4) .
O3 C1 1.434(4) .
O4 C21 1.361(4) .
O4 C23 1.435(13) .
O4 C23' 1.44(3) .
O5 C24 1.236(4) .
O6 C26 1.364(4) .
O6 C19 1.441(4) .
O16 H16C 0.8498 .
O16 H16D 0.8500 .
O17 C37 1.422(5) .
O17 H17 0.8200 .
O18 C38 1.41(3) .
O18 H18 0.8200 .
O19 C39 1.46(3) .
O19 H19 0.8200 .
O18' C38' 1.43(8) .
O18' H18' 0.8200 .
O19' C39' 1.42(4) .
O19' H19' 0.8200 .
C1 C2 1.502(4) .
C1 H1A 0.9700 .
C1 H1B 0.9700 .
C2 C4 1.386(4) .
C2 C3 1.391(4) .
C3 C4 1.377(4) 2_665
C4 C3 1.377(4) 2_665
C4 H4 0.9300 .
C5 H5A 0.9600 .
C5 H5B 0.9600 .
C5 H5C 0.9600 .
C6 C7 1.495(5) .
C7 C8 1.395(4) .
C7 C12 1.396(4) .
C8 C9 1.385(5) .
C9 C10 1.378(5) .
C9 H9 0.9300 .
C10 C11 1.373(5) .
C10 H10 0.9300 .
C11 C12 1.371(5) .
C11 H11 0.9300 .
C12 H12 0.9300 .
C13 C14 1.503(6) .
C13 H13A 0.9700 .
C13 H13B 0.9700 .
C14 C15 1.394(5) .
C15 C16 1.381(7) .
C15 H15 0.9300 .
C16 C17 1.361(7) .
C16 H16 0.9300 .
C17 C18 1.379(6) .
C17 H17A 0.9300 .
C18 H18A 0.9300 .
C19 C20 1.496(4) .
C19 H19A 0.9700 .
C19 H19B 0.9700 .
C20 C22 1.371(4) .
C20 C21 1.388(5) .
C21 C22 1.394(5) 2_566
C22 C21 1.394(5) 2_566
C22 H22 0.9300 .
C23 H23A 0.9600 .
C23 H23B 0.9600 .
C23 H23C 0.9600 .
C23' H23D 0.9600 .
C23' H23E 0.9600 .
C23' H23F 0.9600 .
C24 C25 1.496(4) .
C25 C30 1.390(4) .
C25 C26 1.408(4) .
C26 C27 1.391(4) .
C27 C28 1.380(4) .
C27 H27 0.9300 .
C28 C29 1.374(5) .
C28 H28 0.9300 .
C29 C30 1.380(5) .
C29 H29 0.9300 .
C30 H30 0.9300 .
C31 C32 1.506(6) .
C31 H31A 0.9700 .
C31 H31B 0.9700 .
C32 C33 1.376(6) .
C33 C34 1.382(8) .
C33 H33 0.9300 .
C34 C35 1.349(9) .
C34 H34 0.9300 .
C35 C36 1.366(8) .
C35 H35 0.9300 .
C36 H36 0.9300 .
C37 H37A 0.9600 .
C37 H37B 0.9600 .
C37 H37C 0.9600 .
C38 H38A 0.9600 .
C38 H38B 0.9600 .
C38 H38C 0.9600 .
C39 H39A 0.9600 .
C39 H39B 0.9600 .
C39 H39C 0.9600 .
C38' H38D 0.9600 .
C38' H38E 0.9600 .
C38' H38F 0.9600 .
C39' H39D 0.9600 .
C39' H39E 0.9600 .
C39' H39F 0.9600 .

loop_
_geom_torsion_atom_site_label_1
_geom_torsion_atom_site_label_2
_geom_torsion_atom_site_label_3
_geom_torsion_atom_site_label_4
_geom_torsion
_geom_torsion_site_symmetry_4
O5 Nd1 O2 C6 88(4) .
O16 Nd1 O2 C6 16(4) .
O17 Nd1 O2 C6 172(4) .
O10 Nd1 O2 C6 -140(4) .
O8 Nd1 O2 C6 42(4) .
O13 Nd1 O2 C6 -56(4) .
O14 Nd1 O2 C6 -53(4) .
O11 Nd1 O2 C6 -119(4) .
O7 Nd1 O2 C6 129(4) .
O2 Nd1 O5 C24 -22.7(7) .
O16 Nd1 O5 C24 70.7(7) .
O17 Nd1 O5 C24 -97.3(7) .
O10 Nd1 O5 C24 -151.8(7) .
O8 Nd1 O5 C24 143.0(7) .
O13 Nd1 O5 C24 90.4(7) .
O14 Nd1 O5 C24 22.4(7) .
O11 Nd1 O5 C24 -76.9(7) .
O7 Nd1 O5 C24 -172.6(7) .
O9 N5 O7 Nd1 -175.3(4) .
O8 N5 O7 Nd1 2.0(4) .
O2 Nd1 O7 N5 -154.2(2) .
O5 Nd1 O7 N5 -111.8(2) .
O16 Nd1 O7 N5 -48.5(2) .
O17 Nd1 O7 N5 163.1(2) .
O10 Nd1 O7 N5 85.3(2) .
O8 Nd1 O7 N5 -1.2(2) .
O13 Nd1 O7 N5 30.7(3) .
O14 Nd1 O7 N5 31.4(4) .
O11 Nd1 O7 N5 105.2(2) .
O9 N5 O8 Nd1 175.2(4) .
O7 N5 O8 Nd1 -2.1(4) .
O2 Nd1 O8 N5 107.0(3) .
O5 Nd1 O8 N5 62.1(2) .
O16 Nd1 O8 N5 134.0(2) .
O17 Nd1 O8 N5 -16.1(3) .
O10 Nd1 O8 N5 -71.9(2) .
O13 Nd1 O8 N5 -147.0(3) .
O14 Nd1 O8 N5 -167.0(2) .
O11 Nd1 O8 N5 -94.2(2) .
O7 Nd1 O8 N5 1.2(2) .
O12 N6 O10 Nd1 -176.0(3) .
O11 N6 O10 Nd1 5.0(3) .
O2 Nd1 O10 N6 24.7(3) .
O5 Nd1 O10 N6 130.8(2) .
O16 Nd1 O10 N6 -118.5(2) .
O17 Nd1 O10 N6 73.6(2) .
O8 Nd1 O10 N6 -155.8(2) .
O13 Nd1 O10 N6 -81.8(2) .
O14 Nd1 O10 N6 -44.4(2) .
O11 Nd1 O10 N6 -2.81(19) .
O7 Nd1 O10 N6 152.3(2) .
O12 N6 O11 Nd1 176.2(3) .
O10 N6 O11 Nd1 -4.8(3) .
O2 Nd1 O11 N6 -155.9(2) .
O5 Nd1 O11 N6 -103.5(2) .
O16 Nd1 O11 N6 122.3(2) .
O17 Nd1 O11 N6 -81.9(2) .
O10 Nd1 O11 N6 2.80(19) .
O8 Nd1 O11 N6 31.2(2) .
O13 Nd1 O11 N6 84.2(2) .
O14 Nd1 O11 N6 137.2(2) .
O7 Nd1 O11 N6 -21.3(2) .
O15 N7 O13 Nd1 -169.9(3) .
O14 N7 O13 Nd1 9.5(4) .
O2 Nd1 O13 N7 -1.8(2) .
O5 Nd1 O13 N7 -102.7(2) .
O16 Nd1 O13 N7 -83.1(2) .
O17 Nd1 O13 N7 88.1(2) .
O10 Nd1 O13 N7 122.3(2) .
O8 Nd1 O13 N7 -160.8(2) .
O14 Nd1 O13 N7 -5.4(2) .
O11 Nd1 O13 N7 69.7(2) .
O7 Nd1 O13 N7 174.3(2) .
O15 N7 O14 Nd1 170.0(3) .
O13 N7 O14 Nd1 -9.4(3) .
O2 Nd1 O14 N7 -171.0(3) .
O5 Nd1 O14 N7 140.4(2) .
O16 Nd1 O14 N7 91.2(2) .
O17 Nd1 O14 N7 -120.0(2) .
O10 Nd1 O14 N7 -44.1(2) .
O8 Nd1 O14 N7 30.6(3) .
O13 Nd1 O14 N7 5.4(2) .
O11 Nd1 O14 N7 -77.5(2) .
O7 Nd1 O14 N7 4.6(4) .
O2 Nd1 O17 C37 -176.7(4) .
O5 Nd1 O17 C37 -98.5(4) .
O16 Nd1 O17 C37 -121.8(4) .
O10 Nd1 O17 C37 41.5(4) .
O8 Nd1 O17 C37 -13.9(4) .
O13 Nd1 O17 C37 75.3(4) .
O14 Nd1 O17 C37 135.2(4) .
O11 Nd1 O17 C37 93.8(4) .
O7 Nd1 O17 C37 -27.4(4) .
C8 O3 C1 C2 -175.4(3) .
O3 C1 C2 C4 91.3(3) .
O3 C1 C2 C3 -86.5(3) .
C5 O1 C3 C4 -4.2(5) 2_665
C5 O1 C3 C2 176.0(3) .
C4 C2 C3 O1 -179.3(3) .
C1 C2 C3 O1 -1.4(4) .
C4 C2 C3 C4 1.0(5) 2_665
C1 C2 C3 C4 178.8(3) 2_665
C3 C2 C4 C3 -1.0(5) 2_665
C1 C2 C4 C3 -178.8(3) 2_665
Nd1 O2 C6 N1 132(4) .
Nd1 O2 C6 C7 -47(4) .
C13 N1 C6 O2 0.3(5) .
C13 N1 C6 C7 179.1(3) .
O2 C6 C7 C8 -157.5(3) .
N1 C6 C7 C8 23.7(5) .
O2 C6 C7 C12 20.2(4) .
N1 C6 C7 C12 -158.6(3) .
C1 O3 C8 C9 -17.2(5) .
C1 O3 C8 C7 162.8(3) .
C12 C7 C8 O3 179.3(3) .
C6 C7 C8 O3 -3.0(5) .
C12 C7 C8 C9 -0.7(5) .
C6 C7 C8 C9 177.0(3) .
O3 C8 C9 C10 -178.6(3) .
C7 C8 C9 C10 1.4(5) .
C8 C9 C10 C11 -1.6(5) .
C9 C10 C11 C12 1.1(6) .
C10 C11 C12 C7 -0.3(6) .
C8 C7 C12 C11 0.1(5) .
C6 C7 C12 C11 -177.8(3) .
C6 N1 C13 C14 107.1(4) .
C18 N2 C14 C15 -0.5(6) .
C18 N2 C14 C13 179.1(4) .
N1 C13 C14 N2 -76.6(4) .
N1 C13 C14 C15 103.1(4) .
N2 C14 C15 C16 -0.1(6) .
C13 C14 C15 C16 -179.8(4) .
C14 C15 C16 C17 0.1(7) .
C15 C16 C17 C18 0.5(7) .
C14 N2 C18 C17 1.3(7) .
C16 C17 C18 N2 -1.3(8) .
C26 O6 C19 C20 177.5(3) .
O6 C19 C20 C22 108.2(4) .
O6 C19 C20 C21 -71.8(4) .
C23 O4 C21 C20 179.2(19) .
C23' O4 C21 C20 -144(3) .
C23 O4 C21 C22 1(2) 2_566
C23' O4 C21 C22 37(3) 2_566
C22 C20 C21 O4 -177.9(4) .
C19 C20 C21 O4 2.1(5) .
C22 C20 C21 C22 0.7(6) 2_566
C19 C20 C21 C22 -179.3(3) 2_566
C21 C20 C22 C21 -0.7(6) 2_566
C19 C20 C22 C21 179.3(3) 2_566
Nd1 O5 C24 N3 -122.8(6) .
Nd1 O5 C24 C25 60.5(8) .
C31 N3 C24 O5 7.1(6) .
C31 N3 C24 C25 -176.1(3) .
O5 C24 C25 C30 21.9(5) .
N3 C24 C25 C30 -155.0(3) .
O5 C24 C25 C26 -157.2(3) .
N3 C24 C25 C26 25.9(5) .
C19 O6 C26 C27 3.5(4) .
C19 O6 C26 C25 -176.5(3) .
C30 C25 C26 O6 -179.7(3) .
C24 C25 C26 O6 -0.6(4) .
C30 C25 C26 C27 0.3(4) .
C24 C25 C26 C27 179.4(3) .
O6 C26 C27 C28 -179.7(3) .
C25 C26 C27 C28 0.3(5) .
C26 C27 C28 C29 -0.6(5) .
C27 C28 C29 C30 0.3(5) .
C28 C29 C30 C25 0.3(5) .
C26 C25 C30 C29 -0.6(5) .
C24 C25 C30 C29 -179.8(3) .
C24 N3 C31 C32 108.7(4) .
C36 N4 C32 C33 -1.2(6) .
C36 N4 C32 C31 177.4(4) .
N3 C31 C32 N4 -78.9(4) .
N3 C31 C32 C33 99.7(4) .
N4 C32 C33 C34 1.4(7) .
C31 C32 C33 C34 -177.1(4) .
C32 C33 C34 C35 -0.4(8) .
C33 C34 C35 C36 -0.6(9) .
C32 N4 C36 C35 0.1(7) .
C34 C35 C36 N4 0.8(9) .
